data_4323771
loop_
_publ_author_name
'Masako Kato'
'Kumiko Sasano'
'Chizuko Kosuge'
'Mikio Yamazaki'
'Shigenobu Yano'
'Masaru Kimura'

_publ_contact_author
;
    Dr Masako Kato
    Department of Chemistry
    Faculty of Science
    Nara Women's University
    Nara 630
    Japan
;
_publ_contact_author_email kato@cc.nara-wu.ac.jp
_publ_contact_author_fax 81-742-20-3393
_publ_contact_author_phone 81-742-20-3393
_publ_section_title
;
 Crystal Structures and Luminescence Properties of Platinum(II) Complexes
 Containing 3,3'-Biisoquinoline
;
_journal_name_full 'Inorganic Chemistry'
_journal_page_first 116
_journal_page_last 123
_journal_paper_doi 10.1021/ic9507124
_journal_volume 35
_journal_year 1996
_chemical_formula_sum 'C20 H13 N4 O0.5 Pt'
_space_group_IT_number 57
_symmetry_cell_setting orthorhombic
_symmetry_Int_Tables_number 57
_symmetry_space_group_name_Hall '-P 2c 2b'
_symmetry_space_group_name_H-M 'P b c m'
_audit_creation_date 'Thu May 18 14:30:00 1995'
_audit_creation_method 'from TEXRAY.INF file'
_cell_angle_alpha 90
_cell_angle_beta 90
_cell_angle_gamma 90
_cell_formula_units_Z 4.00
_cell_length_a 13.989(2)
_cell_length_b 18.304(1)
_cell_length_c 6.682(3)
_cell_measurement_reflns_used 25
_cell_measurement_temperature 20.0
_cell_measurement_theta_max 29.68
_cell_measurement_theta_min 25.31
_cell_volume 1711.0(8)
_computing_cell_refinement 'MSC/AFC Diffractometer Control'
_computing_data_collection 'MSC/AFC Diffractometer Control'
_computing_data_reduction 'teXsan: PROCESS (MSC)'
_computing_publication_material 'teXsan: FINISH (MSC)'
_computing_structure_refinement 'teXsan: LS (MSC)'
_computing_structure_solution MITHRIL90
_diffrn_ambient_temperature 20.0
_diffrn_measurement_device AFC7R
_diffrn_measurement_method 'omega/2-theta scans'
_diffrn_orient_matrix_UB_11 -0.01800
_diffrn_orient_matrix_UB_12 -0.05166
_diffrn_orient_matrix_UB_13 -0.03080
_diffrn_orient_matrix_UB_21 0.06175
_diffrn_orient_matrix_UB_22 -0.01725
_diffrn_orient_matrix_UB_23 0.05877
_diffrn_orient_matrix_UB_31 -0.03119
_diffrn_orient_matrix_UB_32 -0.00430
_diffrn_orient_matrix_UB_33 0.13415
_diffrn_radiation_monochromator graphite
_diffrn_radiation_source 'X-ray tube'
_diffrn_radiation_type MoKalpha
_diffrn_radiation_wavelength 0.7107
_diffrn_reflns_av_R_equivalents 0.00
_diffrn_reflns_limit_h_max 0
_diffrn_reflns_limit_h_min -18
_diffrn_reflns_limit_k_max 0
_diffrn_reflns_limit_k_min -19
_diffrn_reflns_limit_l_max 8
_diffrn_reflns_limit_l_min 0
_diffrn_reflns_number 2289
_diffrn_reflns_theta_max 27.4845
_diffrn_standards_decay_% 0.68
_diffrn_standards_interval_count 150
_diffrn_standards_number 3
_exptl_absorpt_coefficient_mu_cm 81.810
_exptl_absorpt_correction_T_max 1.000
_exptl_absorpt_correction_T_min 0.411
_exptl_absorpt_correction_type psi-scan
_exptl_crystal_colour orange
_exptl_crystal_density_diffrn 1.989
_exptl_crystal_density_meas 1.99
_exptl_crystal_description plate
_exptl_crystal_F_000 972.00
_exptl_crystal_size_max 0.180
_exptl_crystal_size_mid 0.100
_exptl_crystal_size_min 0.020
_refine_diff_density_max -1.24040
_refine_diff_density_min 1.23900
_refine_ls_extinction_coef 0.00000
_refine_ls_extinction_method Zachariasen_type_2_Gaussian_isotropic
_refine_ls_goodness_of_fit_obs 2.400
_refine_ls_matrix_type full
_refine_ls_number_parameters 168
_refine_ls_number_reflns 970
_refine_ls_number_restraints 0
_refine_ls_R_factor_obs 0.0390
_refine_ls_shift/esd_max 0.2280
_refine_ls_structure_factor_coef F
_refine_ls_weighting_scheme sigma
_refine_ls_wR_factor_obs 0.0340
_cod_data_source_file ic9507124_1.cif
_cod_data_source_block '[Pt(CN)2(i-biq)].0.5H2O'
_cod_original_cell_volume 1710.9(6)
_cod_original_sg_symbol_H-M 'P b c m '
_cod_original_formula_sum 'Pt O0.5 N4 C20 H13'
_cod_database_code 4323771

loop_
_symmetry_equiv_pos_as_xyz
'   +x,   +y,   +z'
'   -x,   -y,1/2+z'
'   +x,1/2-y,   -z'
'   -x,1/2+y,1/2-z'
'   -x,   -y,   -z'
'   +x,   +y,1/2-z'
'   -x,1/2+y,   +z'
'   +x,1/2-y,1/2+z'

loop_
_atom_site_aniso_label
_atom_site_aniso_U_11
_atom_site_aniso_U_22
_atom_site_aniso_U_33
_atom_site_aniso_U_12
_atom_site_aniso_U_13
_atom_site_aniso_U_23
Pt 0.0557(4) 0.0249(3) 0.1319(8) -0.0017(7) 0.0000 0.0000
O 0.02(1) 0.11(2) 0.24(4) 0.0000 0.0000 0.00(4)
N1 0.04(1) 0.026(7) 0.08(2) -0.002(7) 0.0000 0.0000
N2 0.09(2) 0.022(7) 0.18(2) 0.004(9) 0.0000 0.0000
N3 0.07(2) 0.029(8) 0.10(2) 0.010(9) 0.0000 0.0000
N4 0.11(2) 0.07(1) 0.44(5) -0.06(1) 0.1708 -0.0777
C1 0.04(1) 0.037(9) 0.06(2) 0.008(9) 0.0000 0.0000
C2 0.04(1) 0.047(9) 0.06(2) 0.015(10) 0.0000 0.0000
C3 0.05(1) 0.06(1) 0.11(2) 0.00(1) 0.0000 0.0000
C4 0.04(1) 0.07(1) 0.21(4) 0.02(1) 0.0000 0.0000
C5 0.02(2) 0.09(2) 0.21(4) 0.00(1) 0.0000 0.0000
C6 0.07(2) 0.05(1) 0.11(2) 0.00(1) 0.0000 0.0000
C7 0.04(1) 0.044(9) 0.07(2) 0.001(9) 0.0000 0.0000
C8 0.06(1) 0.023(8) 0.05(2) -0.009(8) 0.0000 0.0000
C9 0.03(1) 0.030(9) 0.06(2) 0.010(9) 0.0000 0.0000
C10 0.018(9) 0.033(7) 0.08(2) 0.001(7) 0.0000 0.0000
C11 0.04(1) 0.039(9) 0.10(2) -0.006(9) 0.0000 0.0000
C12 0.05(1) 0.032(9) 0.12(2) 0.008(9) 0.0000 0.0000
C13 0.04(2) 0.04(1) 0.19(4) 0.01(1) 0.0000 0.0000
C14 0.08(2) 0.06(1) 0.03(4) 0.02(1) 0.00(2) 0.01(1)
C15 0.05(2) 0.07(2) 0.11(4) 0.03(1) 0.01(2) 0.00(2)
C16 0.06(2) 0.05(1) 0.17(6) -0.01(1) 0.00(3) 0.00(2)
C17 0.08(2) 0.04(1) 0.07(6) 0.02(1) -0.01(2) 0.00(1)
C18 0.06(2) 0.04(1) 0.33(5) 0.00(1) 0.0052 -0.0034
C19 0.09(2) 0.030(9) 0.08(2) -0.01(1) 0.0000 0.0000
C20 0.09(2) 0.04(1) 0.20(4) 0.01(1) -0.0126 -0.0050

loop_
_atom_site_label
_atom_site_fract_x
_atom_site_fract_y
_atom_site_fract_z
_atom_site_U_iso_or_equiv
_atom_site_thermal_displace_type
_atom_site_calc_flag
_atom_site_calc_attached_atom
Pt 0.64418(5) 0.24778(5) 0.2500 0.0708(2) Uij ? ?
O 0.988(1) 0.2500 0.5000 0.12(1) Uij ? ?
N1 0.521(1) 0.1889(6) 0.2500 0.051(5) Uij ? ?
N2 0.701(1) 0.1432(7) 0.2500 0.099(8) Uij ? ?
N3 0.530(2) 0.3920(8) 0.2500 0.065(7) Uij ? ?
N4 0.839(2) 0.328(1) 0.2500 0.21(1) Uij ? ?
C1 0.434(1) 0.2143(8) 0.2500 0.048(6) Uij ? ?
C2 0.354(1) 0.1704(8) 0.2500 0.049(6) Uij ? ?
C3 0.260(2) 0.1988(10) 0.2500 0.075(9) Uij ? ?
C4 0.183(2) 0.155(1) 0.2500 0.11(1) Uij ? ?
C5 0.192(2) 0.077(1) 0.2500 0.11(1) Uij ? ?
C6 0.286(2) 0.0487(10) 0.2500 0.074(8) Uij ? ?
C7 0.366(1) 0.0940(9) 0.2500 0.050(6) Uij ? ?
C8 0.460(1) 0.0664(7) 0.2500 0.046(7) Uij ? ?
C9 0.532(2) 0.1144(9) 0.2500 0.039(7) Uij ? ?
C10 0.634(1) 0.0889(8) 0.2500 0.042(6) Uij ? ?
C11 0.659(1) 0.0173(8) 0.2500 0.060(7) Uij ? ?
C12 0.757(1) -0.0014(9) 0.2500 0.070(8) Uij ? ?
C13 0.786(2) -0.076(1) 0.2500 0.09(1) Uij ? ?
C14 0.883(2) -0.091(1) 0.313(4) 0.06(1) Uij ? ?
C15 0.951(2) -0.036(1) 0.334(5) 0.08(1) Uij ? ?
C16 0.920(2) 0.033(1) 0.339(6) 0.09(1) Uij ? ?
C17 0.823(2) 0.054(1) 0.315(6) 0.06(2) Uij ? ?
C18 0.791(2) 0.126(1) 0.2500 0.14(1) Uij ? ?
C19 0.571(2) 0.3403(9) 0.2500 0.066(8) Uij ? ?
C20 0.771(2) 0.300(1) 0.2500 0.11(1) Uij ? ?
H(C1) 0.4260 0.2659 0.2500 0.0499 Uij ? ?
H(C3) 0.2514 0.2503 0.2500 0.0832 Uij ? ?
H(C4) 0.1211 0.1766 0.2500 0.1204 Uij ? ?
H(C5) 0.1380 0.0462 0.2500 0.1065 Uij ? ?
H(C6) 0.2947 -0.0028 0.2500 0.0810 Uij ? ?
H(C8) 0.4717 0.0152 0.2500 0.0508 Uij ? ?
H(C11) 0.6113 -0.0198 0.2500 0.0679 Uij ? ?
H(C13) 0.7432 -0.1135 0.2500 0.0979 Uij ? ?
H(C14) 0.8998 -0.1404 0.3406 0.0740 Uij ? ?
H(C15) 1.0171 -0.0472 0.3465 0.0784 Uij ? ?
H(C16) 0.9654 0.0709 0.3621 0.1114 Uij ? ?
H(C18) 0.8370 0.1605 0.2500 0.1597 Uij ? ?

loop_
_atom_type_symbol
_atom_type_oxidation_number
_atom_type_number_in_cell
_atom_type_scat_dispersion_real
_atom_type_scat_dispersion_imag
_atom_type_scat_source
Pt 0 4 -1.703 8.390 'International Tables'
O 0 2 0.011 0.006 'International Tables'
N 0 16 0.006 0.003 'International Tables'
C 0 80 0.003 0.002 'International Tables'
H 0 52 0.000 0.000 'International Tables'

loop_
_geom_angle_atom_site_label_1
_geom_angle_atom_site_label_2
_geom_angle_atom_site_label_3
_geom_angle
_geom_angle_site_symmetry_1
_geom_angle_site_symmetry_2
_geom_angle_site_symmetry_3
_geom_angle_publ_flag
N1 PT N2 80.5(6) ? ? ? yes
N1 PT C19 90.8(7) ? ? ? yes
N1 PT C20 176.3(7) ? ? ? yes
N2 PT C19 171.4(8) ? ? ? yes
N2 PT C20 95.8(8) ? ? ? yes
C19 PT C20 92.9(8) ? ? ? yes
PT N1 C1 126(1) ? ? ? yes
PT N1 C9 115(1) ? ? ? yes
C1 N1 C9 117(1) ? ? ? yes
PT N2 C10 113(1) ? ? ? yes
PT N2 C18 126(1) ? ? ? yes
C10 N2 C18 119(1) ? ? ? yes
N1 C1 C2 123(1) ? ? ? yes
C1 C2 C3 122(1) ? ? ? yes
C1 C2 C7 119(1) ? ? ? yes
C3 C2 C7 118(1) ? ? ? yes
C2 C3 C4 122(1) ? ? ? yes
C3 C4 C5 121(2) ? ? ? yes
C4 C5 C6 117(2) ? ? ? yes
C5 C6 C7 121(1) ? ? ? yes
C2 C7 C6 120(1) ? ? ? yes
C2 C7 C8 117(1) ? ? ? yes
C6 C7 C8 122(1) ? ? ? yes
C7 C8 C9 118(1) ? ? ? yes
N1 C9 C8 124(1) ? ? ? yes
N1 C9 C10 114(1) ? ? ? yes
C8 C9 C10 120(1) ? ? ? yes
N2 C10 C9 115(1) ? ? ? yes
N2 C10 C11 121(1) ? ? ? yes
C9 C10 C11 123(1) ? ? ? yes
C10 C11 C12 118(1) ? ? ? yes
C11 C12 C13 120(1) ? ? ? yes
C11 C12 C17 116(1) ? ? ? yes
C11 C12 C17 116(1) ? ? ? yes
C13 C12 C17 119(2) ? ? ? yes
C13 C12 C17 119(2) ? ? ? yes
C17 C12 C17 34(3) ? ? ? yes
C12 C13 C14 116(2) ? ? ? yes
C12 C13 C14 116(2) ? ? ? yes
C14 C13 C14 34(2) ? ? ? yes
C13 C14 C14 72(1) ? ? ? yes
C13 C14 C15 122(2) ? ? ? yes
C13 C14 C15 103(1) ? ? ? yes
C14 C14 C15 95(1) ? ? ? yes
C14 C14 C15 54(1) ? ? ? yes
C15 C14 C15 41(2) ? ? ? yes
C14 C15 C14 29(2) ? ? ? yes
C14 C15 C15 84(1) ? ? ? yes
C14 C15 C16 117(2) ? ? ? yes
C14 C15 C16 106(2) ? ? ? yes
C14 C15 C15 54(1) ? ? ? yes
C14 C15 C16 112(2) ? ? ? yes
C14 C15 C16 84(1) ? ? ? yes
C15 C15 C16 91(2) ? ? ? yes
C15 C15 C16 49(1) ? ? ? yes
C16 C15 C16 42(2) ? ? ? yes
C15 C16 C15 39(2) ? ? ? yes
C15 C16 C16 88(2) ? ? ? yes
C15 C16 C17 124(2) ? ? ? yes
C15 C16 C17 116(2) ? ? ? yes
C15 C16 C16 49(1) ? ? ? yes
C15 C16 C17 110(2) ? ? ? yes
C15 C16 C17 87(1) ? ? ? yes
C16 C16 C17 83(2) ? ? ? yes
C16 C16 C17 53(1) ? ? ? yes
C17 C16 C17 29(2) ? ? ? yes
C12 C17 C16 117(2) ? ? ? yes
C12 C17 C16 99(2) ? ? ? yes
C12 C17 C17 72(1) ? ? ? yes
C12 C17 C18 110(2) ? ? ? yes
C16 C17 C16 43(2) ? ? ? yes
C16 C17 C17 96(2) ? ? ? yes
C16 C17 C18 125(2) ? ? ? yes
C16 C17 C17 53(1) ? ? ? yes
C16 C17 C18 105(2) ? ? ? yes
C17 C17 C18 72(1) ? ? ? yes
N2 C18 C17 121(2) ? ? ? yes
N2 C18 C17 121(2) ? ? ? yes
C17 C18 C17 34(2) ? ? ? yes
PT C19 N3 179(2) ? ? ? yes
PT C20 N4 179(2) ? ? ? yes

loop_
_geom_bond_atom_site_label_1
_geom_bond_atom_site_label_2
_geom_bond_distance
_geom_bond_site_symmetry_1
_geom_bond_site_symmetry_2
_geom_bond_publ_flag
PT N1 2.03(1) ? ? yes
PT N2 2.07(1) ? ? yes
PT C19 1.98(2) ? ? yes
PT C20 2.02(3) ? ? yes
N1 C1 1.30(2) ? ? yes
N1 C9 1.37(2) ? ? yes
N2 C10 1.37(2) ? ? yes
N2 C18 1.29(3) ? ? yes
N3 C19 1.10(2) ? ? yes
N4 C20 1.08(3) ? ? yes
C1 C2 1.38(2) ? ? yes
C2 C3 1.42(2) ? ? yes
C2 C7 1.41(2) ? ? yes
C3 C4 1.34(3) ? ? yes
C4 C5 1.44(3) ? ? yes
C5 C6 1.41(3) ? ? yes
C6 C7 1.39(3) ? ? yes
C7 C8 1.41(2) ? ? yes
C8 C9 1.34(2) ? ? yes
C9 C10 1.49(2) ? ? yes
C10 C11 1.36(2) ? ? yes
C11 C12 1.42(2) ? ? yes
C12 C13 1.42(2) ? ? yes
C12 C17 1.44(3) ? ? yes
C12 C17 1.44(3) ? ? yes
C13 C14 1.44(3) ? ? yes
C13 C14 1.44(3) ? ? yes
C14 C14 0.85(6) ? ? yes
C14 C15 1.40(3) ? ? yes
C14 C15 1.71(3) ? ? yes
C15 C15 1.13(6) ? ? yes
C15 C16 1.35(3) ? ? yes
C15 C16 1.78(4) ? ? yes
C16 C16 1.20(8) ? ? yes
C16 C17 1.41(3) ? ? yes
C16 C17 1.74(4) ? ? yes
C17 C17 0.86(8) ? ? yes
C17 C18 1.45(3) ? ? yes
